data_4509878
loop_
_publ_author_name
'Zhang, Rui'
'Zhao, Yanxia'
'Wang, Jiamin'
'Ji, Liguo'
'Yang, Xiao-Juan'
'Wu, Biao'

_publ_section_title
;
 Chloride Encapsulation by a Tripodal Tris(4-pyridylurea) Ligand and
 Effects of Countercations on the Secondary Coordination Sphere
;
_journal_issue 2
_journal_name_full 'Crystal Growth &amp; Design'
_journal_page_first 544
_journal_paper_doi 10.1021/cg401345z
_journal_volume 14
_journal_year 2014
_chemical_formula_sum 'C24.5 H34 K N10 O7'
_chemical_formula_weight 619.72
_chemical_name_systematic
; 
 ? 
;
_space_group_IT_number 2
_symmetry_cell_setting triclinic
_symmetry_space_group_name_Hall '-P 1'
_symmetry_space_group_name_H-M 'P -1'
_atom_sites_solution_hydrogens geom
_atom_sites_solution_primary direct
_atom_sites_solution_secondary difmap
_audit_creation_method SHELXL-97
_cell_angle_alpha 68.914(4)
_cell_angle_beta 65.452(5)
_cell_angle_gamma 72.928(5)
_cell_formula_units_Z 2
_cell_length_a 12.159(3)
_cell_length_b 12.311(3)
_cell_length_c 12.361(3)
_cell_measurement_temperature 293(2)
_cell_volume 1547.6(7)
_computing_cell_refinement 'Bruker SAINT'
_computing_data_collection 'Bruker APEX2'
_computing_data_reduction 'Bruker SAINT'
_computing_molecular_graphics 'Bruker SHELXTL'
_computing_publication_material 'Bruker SHELXTL'
_computing_structure_refinement 'SHELXL-97 (Sheldrick, 1997)'
_computing_structure_solution 'SHELXS-97 (Sheldrick, 1990)'
_diffrn_ambient_temperature 293(2)
_diffrn_measured_fraction_theta_full 0.965
_diffrn_measured_fraction_theta_max 0.965
_diffrn_measurement_device_type 'Bruker APEX-II CCD'
_diffrn_measurement_method '\f and \w scans'
_diffrn_radiation_monochromator graphite
_diffrn_radiation_source 'fine-focus sealed tube'
_diffrn_radiation_type MoK\a
_diffrn_radiation_wavelength 0.71073
_diffrn_reflns_av_R_equivalents 0.0254
_diffrn_reflns_av_sigmaI/netI 0.0552
_diffrn_reflns_limit_h_max 12
_diffrn_reflns_limit_h_min -14
_diffrn_reflns_limit_k_max 14
_diffrn_reflns_limit_k_min -13
_diffrn_reflns_limit_l_max 14
_diffrn_reflns_limit_l_min -14
_diffrn_reflns_number 7684
_diffrn_reflns_theta_full 25.04
_diffrn_reflns_theta_max 25.04
_diffrn_reflns_theta_min 2.22
_exptl_absorpt_coefficient_mu 0.230
_exptl_absorpt_correction_T_max 0.9774
_exptl_absorpt_correction_T_min 0.9555
_exptl_absorpt_correction_type multi-scan
_exptl_absorpt_process_details SADABS
_exptl_crystal_colour colorless
_exptl_crystal_density_diffrn 1.330
_exptl_crystal_density_method 'not measured'
_exptl_crystal_description block
_exptl_crystal_F_000 652
_exptl_crystal_size_max 0.20
_exptl_crystal_size_mid 0.15
_exptl_crystal_size_min 0.10
_refine_diff_density_max 0.784
_refine_diff_density_min -0.871
_refine_diff_density_rms 0.055
_refine_ls_extinction_method none
_refine_ls_goodness_of_fit_ref 1.014
_refine_ls_hydrogen_treatment mixed
_refine_ls_matrix_type full
_refine_ls_number_parameters 401
_refine_ls_number_reflns 5308
_refine_ls_number_restraints 0
_refine_ls_restrained_S_all 1.014
_refine_ls_R_factor_all 0.0920
_refine_ls_R_factor_gt 0.0656
_refine_ls_shift/su_max 0.002
_refine_ls_shift/su_mean 0.000
_refine_ls_structure_factor_coef Fsqd
_refine_ls_weighting_details 'calc w=1/[\s^2^(Fo^2^)+(0.0100P)^2^+2.5165P] where P=(Fo^2^+2Fc^2^)/3'
_refine_ls_weighting_scheme calc
_refine_ls_wR_factor_gt 0.1356
_refine_ls_wR_factor_ref 0.1521
_reflns_number_gt 3883
_reflns_number_total 5308
_reflns_threshold_expression >2sigma(I)
_cod_data_source_file cg401345z_si_002.cif
_cod_data_source_block 9
_cod_depositor_comments
;
The following automatic conversions were performed:
'_atom_site_symetry_multiplicity' tag replaced with
'_atom_site_symmetry_multiplicity'.

Automatic conversion script
Id: cif_correct_tags 1440 2010-10-19 06:21:57Z saulius 

The following automatic conversions were performed:

'_symmetry_cell_setting' value 'Triclinic' changed to 'triclinic'
according to
/usr/data/users/saulius/automatic-downloads/current/ACS/lib/dictionaries/cif_core.dic
dictionary named 'cif_core.dic' version 2.4.2 from
2011-04-26.

'_exptl_absorpt_correction_type' value 'Multi-scan'
changed to 'multi-scan' according to
/usr/data/users/saulius/automatic-downloads/current/ACS/lib/dictionaries/cif_core.dic
dictionary named 'cif_core.dic' version 2.4.2 from 2011-04-26.

Automatic conversion script
Id: cif_fix_values 2281 2013-09-26 08:29:07Z andrius 
;
_cod_original_cell_volume 1547.5(7)
_cod_original_sg_symbol_H-M P-1
_cod_original_formula_sum 'C24.50 H34 K N10 O7'
_cod_database_code 4509878

loop_
_symmetry_equiv_pos_as_xyz
'x, y, z'
'-x, -y, -z'

loop_
_atom_site_label
_atom_site_type_symbol
_atom_site_fract_x
_atom_site_fract_y
_atom_site_fract_z
_atom_site_U_iso_or_equiv
_atom_site_adp_type
_atom_site_occupancy
_atom_site_symmetry_multiplicity
_atom_site_calc_flag
_atom_site_refinement_flags
K1 K 0.51783(8) 0.66819(7) 0.43459(7) 0.0525(2) Uani 1 1 d .
O1 O 0.5393(3) 0.8611(2) 0.2288(2) 0.0635(7) Uani 1 1 d .
O2 O 0.9394(2) 1.2057(2) -0.4467(2) 0.0637(7) Uani 1 1 d .
O3 O 1.2129(3) 0.5593(2) -0.1104(3) 0.0654(7) Uani 1 1 d .
O4 O 0.9667(14) 0.0707(9) 0.0322(13) 0.375(8) Uani 1 1 d .
O5 O 0.9176(8) 0.0110(13) -0.0305(6) 0.316(7) Uani 1 1 d .
O6 O 0.5689(3) 0.4923(3) 0.3270(3) 0.0599(8) Uani 1 1 d .
O7 O 0.2820(3) 0.6742(3) 0.4873(3) 0.0666(8) Uani 1 1 d .
N1 N 0.8327(2) 0.8136(2) -0.1827(2) 0.0416(6) Uani 1 1 d .
N2 N 0.7147(3) 0.8510(3) 0.0638(3) 0.0622(9) Uani 1 1 d .
H2 H 0.7826 0.8772 0.0195 0.075 Uiso 1 1 calc R
N3 N 0.6815(3) 0.9774(3) 0.1759(3) 0.0595(8) Uani 1 1 d .
H3 H 0.7543 0.9897 0.1274 0.071 Uiso 1 1 calc R
N4 N 0.5106(4) 1.1890(3) 0.4222(4) 0.0852(12) Uani 1 1 d .
N5 N 0.8851(3) 1.0567(3) -0.2729(3) 0.0676(9) Uani 1 1 d .
H5 H 0.8964 1.0172 -0.2041 0.081 Uiso 1 1 calc R
N6 N 1.0104(3) 1.1723(3) -0.2906(3) 0.0622(9) Uani 1 1 d .
H6 H 1.0129 1.1237 -0.2210 0.075 Uiso 1 1 calc R
N7 N 1.2084(4) 1.4467(3) -0.4138(4) 0.0844(12) Uani 1 1 d .
N8 N 1.0713(3) 0.7262(3) -0.1361(3) 0.0593(8) Uani 1 1 d .
H8 H 1.0303 0.7876 -0.1105 0.071 Uiso 1 1 calc R
N9 N 1.1802(3) 0.7008(3) -0.0134(3) 0.0559(8) Uani 1 1 d .
H9 H 1.1402 0.7700 -0.0074 0.067 Uiso 1 1 calc R
N10 N 1.4087(4) 0.5567(4) 0.1985(4) 0.0829(11) Uani 1 1 d .
C1 C 0.7053(3) 0.8000(4) -0.1048(3) 0.0569(10) Uani 1 1 d .
H1A H 0.6824 0.7419 -0.1241 0.068 Uiso 1 1 calc R
H1B H 0.6517 0.8746 -0.1232 0.068 Uiso 1 1 calc R
C2 C 0.6870(4) 0.7615(4) 0.0317(4) 0.0702(12) Uani 1 1 d .
H2A H 0.6029 0.7500 0.0801 0.084 Uiso 1 1 calc R
H2B H 0.7405 0.6870 0.0508 0.084 Uiso 1 1 calc R
C3 C 0.6377(4) 0.8941(3) 0.1604(3) 0.0501(9) Uani 1 1 d .
C4 C 0.6205(4) 1.0430(3) 0.2612(3) 0.0546(9) Uani 1 1 d .
C5 C 0.4951(4) 1.0601(4) 0.3240(4) 0.0637(11) Uani 1 1 d .
H5A H 0.4446 1.0237 0.3136 0.076 Uiso 1 1 calc R
C6 C 0.4464(4) 1.1316(4) 0.4019(4) 0.0749(12) Uani 1 1 d .
H6A H 0.3621 1.1409 0.4438 0.090 Uiso 1 1 calc R
C7 C 0.6310(6) 1.1697(4) 0.3631(5) 0.0876(15) Uani 1 1 d .
H7 H 0.6789 1.2072 0.3759 0.105 Uiso 1 1 calc R
C8 C 0.6907(5) 1.0980(4) 0.2842(4) 0.0757(13) Uani 1 1 d .
H8A H 0.7756 1.0867 0.2473 0.091 Uiso 1 1 calc R
C9 C 0.8388(4) 0.8922(3) -0.3061(3) 0.0550(9) Uani 1 1 d .
H9A H 0.7847 0.8729 -0.3336 0.066 Uiso 1 1 calc R
H9B H 0.9217 0.8791 -0.3637 0.066 Uiso 1 1 calc R
C10 C 0.8024(4) 1.0212(3) -0.3077(4) 0.0708(12) Uani 1 1 d .
H10A H 0.8040 1.0694 -0.3899 0.085 Uiso 1 1 calc R
H10B H 0.7193 1.0349 -0.2506 0.085 Uiso 1 1 calc R
C11 C 0.9440(3) 1.1484(3) -0.3443(3) 0.0485(8) Uani 1 1 d .
C12 C 1.0736(3) 1.2658(3) -0.3360(3) 0.0498(8) Uani 1 1 d .
C13 C 1.1091(4) 1.3328(4) -0.4576(4) 0.0724(12) Uani 1 1 d .
H13 H 1.0895 1.3191 -0.5162 0.087 Uiso 1 1 calc R
C14 C 1.1751(5) 1.4216(5) -0.4896(5) 0.0933(17) Uani 1 1 d .
H14 H 1.1976 1.4670 -0.5715 0.112 Uiso 1 1 calc R
C15 C 1.1716(4) 1.3821(4) -0.2966(5) 0.0762(13) Uani 1 1 d .
H15 H 1.1909 1.3990 -0.2396 0.091 Uiso 1 1 calc R
C16 C 1.1070(4) 1.2927(4) -0.2554(4) 0.0650(11) Uani 1 1 d .
H16 H 1.0853 1.2495 -0.1727 0.078 Uiso 1 1 calc R
C17 C 0.9115(3) 0.6987(3) -0.1908(4) 0.0564(10) Uani 1 1 d .
H17A H 0.9000 0.6725 -0.2500 0.068 Uiso 1 1 calc R
H17B H 0.8861 0.6415 -0.1109 0.068 Uiso 1 1 calc R
C18 C 1.0451(4) 0.7017(4) -0.2288(4) 0.0701(12) Uani 1 1 d .
H18A H 1.0928 0.6261 -0.2420 0.084 Uiso 1 1 calc R
H18B H 1.0698 0.7620 -0.3064 0.084 Uiso 1 1 calc R
C19 C 1.1583(3) 0.6550(3) -0.0891(3) 0.0493(8) Uani 1 1 d .
C20 C 1.2588(3) 0.6483(4) 0.0534(3) 0.0543(9) Uani 1 1 d .
C21 C 1.3143(4) 0.5307(4) 0.0750(4) 0.0709(12) Uani 1 1 d .
H21 H 1.3031 0.4801 0.0413 0.085 Uiso 1 1 calc R
C22 C 1.3860(5) 0.4910(5) 0.1470(5) 0.0838(14) Uani 1 1 d .
H22 H 1.4219 0.4117 0.1613 0.101 Uiso 1 1 calc R
C23 C 1.3579(5) 0.6700(5) 0.1740(4) 0.0810(14) Uani 1 1 d .
H23 H 1.3737 0.7189 0.2064 0.097 Uiso 1 1 calc R
C24 C 1.2838(4) 0.7191(4) 0.1042(4) 0.0682(11) Uani 1 1 d .
H24 H 1.2503 0.7991 0.0907 0.082 Uiso 1 1 calc R
C25 C 1.0000 0.0000 0.0000 0.0394(10) Uani 1 2 d S
H4' H 0.622(5) 0.465(4) 0.289(5) 0.080(19) Uiso 1 1 d .
H5' H 0.505(6) 0.513(5) 0.281(5) 0.14(2) Uiso 1 1 d .
H6' H 0.265(4) 0.612(4) 0.506(4) 0.077(16) Uiso 1 1 d .
H7' H 0.216(5) 0.719(5) 0.472(5) 0.099(18) Uiso 1 1 d .

loop_
_atom_site_aniso_label
_atom_site_aniso_U_11
_atom_site_aniso_U_22
_atom_site_aniso_U_33
_atom_site_aniso_U_23
_atom_site_aniso_U_13
_atom_site_aniso_U_12
K1 0.0555(5) 0.0527(5) 0.0556(5) -0.0230(4) -0.0156(4) -0.0130(4)
O1 0.0676(18) 0.0711(18) 0.0547(15) -0.0249(13) -0.0049(14) -0.0305(15)
O2 0.0670(18) 0.0764(18) 0.0498(15) -0.0017(13) -0.0271(14) -0.0245(14)
O3 0.0696(18) 0.0598(17) 0.0804(19) -0.0347(15) -0.0378(16) 0.0068(14)
O4 0.401(16) 0.260(10) 0.531(19) -0.321(13) -0.167(14) 0.125(10)
O5 0.209(7) 0.629(18) 0.130(5) 0.092(7) -0.112(5) -0.266(10)
O6 0.064(2) 0.0629(18) 0.0643(18) -0.0317(15) -0.0298(17) 0.0029(15)
O7 0.0601(19) 0.0618(19) 0.081(2) -0.0071(16) -0.0325(16) -0.0181(16)
N1 0.0458(16) 0.0451(15) 0.0441(15) -0.0186(12) -0.0179(13) -0.0107(12)
N2 0.065(2) 0.079(2) 0.0510(18) -0.0289(17) -0.0073(16) -0.0283(18)
N3 0.057(2) 0.064(2) 0.063(2) -0.0263(16) -0.0100(16) -0.0232(16)
N4 0.104(3) 0.080(3) 0.085(3) -0.040(2) -0.022(3) -0.029(2)
N5 0.090(3) 0.0543(19) 0.072(2) 0.0029(16) -0.047(2) -0.0296(18)
N6 0.077(2) 0.066(2) 0.0521(18) 0.0059(15) -0.0347(17) -0.0343(18)
N7 0.082(3) 0.074(3) 0.111(3) -0.004(2) -0.049(3) -0.036(2)
N8 0.0529(19) 0.066(2) 0.073(2) -0.0367(17) -0.0307(17) 0.0058(15)
N9 0.0532(18) 0.0622(19) 0.064(2) -0.0291(16) -0.0281(16) 0.0007(15)
N10 0.075(3) 0.114(3) 0.069(2) -0.028(2) -0.035(2) -0.010(2)
C1 0.056(2) 0.068(2) 0.063(2) -0.0291(19) -0.0199(19) -0.0195(19)
C2 0.085(3) 0.077(3) 0.051(2) -0.024(2) -0.007(2) -0.036(2)
C3 0.063(2) 0.047(2) 0.045(2) -0.0094(16) -0.0230(19) -0.0132(18)
C4 0.069(3) 0.051(2) 0.051(2) -0.0155(17) -0.0220(19) -0.0175(19)
C5 0.064(3) 0.071(3) 0.074(3) -0.034(2) -0.032(2) -0.007(2)
C6 0.075(3) 0.079(3) 0.085(3) -0.041(3) -0.028(3) -0.009(2)
C7 0.109(4) 0.085(3) 0.097(4) -0.042(3) -0.030(3) -0.043(3)
C8 0.080(3) 0.079(3) 0.081(3) -0.031(2) -0.015(3) -0.037(2)
C9 0.064(2) 0.062(2) 0.051(2) -0.0141(18) -0.0269(19) -0.0200(19)
C10 0.080(3) 0.053(2) 0.095(3) -0.002(2) -0.055(3) -0.020(2)
C11 0.047(2) 0.047(2) 0.050(2) -0.0119(17) -0.0171(17) -0.0079(16)
C12 0.048(2) 0.048(2) 0.053(2) -0.0066(16) -0.0199(17) -0.0117(16)
C13 0.079(3) 0.087(3) 0.054(2) -0.001(2) -0.023(2) -0.041(3)
C14 0.099(4) 0.097(4) 0.081(3) 0.018(3) -0.037(3) -0.057(3)
C15 0.066(3) 0.083(3) 0.097(4) -0.031(3) -0.034(3) -0.022(2)
C16 0.065(3) 0.076(3) 0.061(2) -0.011(2) -0.025(2) -0.026(2)
C17 0.064(2) 0.057(2) 0.068(2) -0.0292(19) -0.037(2) -0.0033(18)
C18 0.056(2) 0.094(3) 0.068(3) -0.047(2) -0.025(2) 0.011(2)
C19 0.0406(19) 0.059(2) 0.050(2) -0.0207(17) -0.0137(17) -0.0066(17)
C20 0.049(2) 0.069(3) 0.047(2) -0.0183(18) -0.0124(18) -0.0177(19)
C21 0.077(3) 0.070(3) 0.080(3) -0.016(2) -0.044(3) -0.014(2)
C22 0.091(4) 0.082(3) 0.088(3) -0.014(3) -0.053(3) -0.005(3)
C23 0.079(3) 0.119(4) 0.069(3) -0.040(3) -0.030(3) -0.025(3)
C24 0.070(3) 0.080(3) 0.069(3) -0.037(2) -0.028(2) -0.006(2)
C25 0.047(3) 0.039(3) 0.044(3) -0.019(2) -0.020(2) -0.007(2)

loop_
_atom_type_symbol
_atom_type_description
_atom_type_scat_dispersion_real
_atom_type_scat_dispersion_imag
_atom_type_scat_source
C C 0.0033 0.0016 'International Tables Vol C Tables 4.2.6.8 and 6.1.1.4'
H H 0.0000 0.0000 'International Tables Vol C Tables 4.2.6.8 and 6.1.1.4'
N N 0.0061 0.0033 'International Tables Vol C Tables 4.2.6.8 and 6.1.1.4'
O O 0.0106 0.0060 'International Tables Vol C Tables 4.2.6.8 and 6.1.1.4'
K K 0.2009 0.2494 'International Tables Vol C Tables 4.2.6.8 and 6.1.1.4'

loop_
_geom_angle_atom_site_label_1
_geom_angle_atom_site_label_2
_geom_angle_atom_site_label_3
_geom_angle
_geom_angle_site_symmetry_1
_geom_angle_site_symmetry_3
O7 K1 O6 88.11(11) . .
O7 K1 N4 97.46(13) . 2_676
O6 K1 N4 167.87(12) . 2_676
O7 K1 O6 72.64(10) . 2_666
O6 K1 O6 89.96(10) . 2_666
N4 K1 O6 81.51(11) 2_676 2_666
O7 K1 N7 157.08(11) . 2_775
O6 K1 N7 76.07(11) . 2_775
N4 K1 N7 95.31(13) 2_676 2_775
O6 K1 N7 90.60(11) 2_666 2_775
O7 K1 C7 74.88(12) . 2_676
O6 K1 C7 158.74(12) . 2_676
N4 K1 C7 22.67(11) 2_676 2_676
O6 K1 C7 73.02(11) 2_666 2_676
N7 K1 C7 115.80(13) 2_775 2_676
O7 K1 C15 160.93(11) . 2_775
O6 K1 C15 74.12(11) . 2_775
N4 K1 C15 101.31(13) 2_676 2_775
O6 K1 C15 113.38(12) 2_666 2_775
N7 K1 C15 23.03(10) 2_775 2_775
C7 K1 C15 123.97(12) 2_676 2_775
O7 K1 K1 76.21(9) . 2_666
O6 K1 K1 46.29(7) . 2_666
N4 K1 K1 124.64(9) 2_676 2_666
O6 K1 K1 43.67(6) 2_666 2_666
N7 K1 K1 80.87(7) 2_775 2_666
C7 K1 K1 115.62(9) 2_676 2_666
C15 K1 K1 95.62(8) 2_775 2_666
O7 K1 H6' 13.7(9) . .
O6 K1 H6' 77.3(9) . .
N4 K1 H6' 106.3(9) 2_676 .
O6 K1 H6' 64.7(9) 2_666 .
N7 K1 H6' 143.5(9) 2_775 .
C7 K1 H6' 83.8(9) 2_676 .
C15 K1 H6' 151.4(9) 2_775 .
K1 K1 H6' 62.6(9) 2_666 .
C25 O4 O5 52.4(5) . 2_755
C25 O4 O5 46.7(5) . .
O5 O4 O5 99.2(5) 2_755 .
C25 O5 O4 42.5(5) . 2_755
C25 O5 O4 38.3(4) . .
O4 O5 O4 80.8(5) 2_755 .
K1 O6 K1 90.04(10) . 2_666
K1 O6 H4' 134(4) . .
K1 O6 H4' 111(4) 2_666 .
K1 O6 H5' 107(3) . .
K1 O6 H5' 109(3) 2_666 .
H4' O6 H5' 104(5) . .
K1 O7 H6' 113(4) . .
K1 O7 H7' 143(3) . .
H6' O7 H7' 100(5) . .
C1 N1 C17 111.4(3) . .
C1 N1 C9 110.4(3) . .
C17 N1 C9 111.1(3) . .
C3 N2 C2 122.4(3) . .
C3 N2 H2 118.8 . .
C2 N2 H2 118.8 . .
C3 N3 C4 127.0(3) . .
C3 N3 H3 116.5 . .
C4 N3 H3 116.5 . .
C7 N4 C6 115.0(4) . .
C7 N4 K1 103.6(3) . 2_676
C6 N4 K1 141.2(3) . 2_676
C11 N5 C10 122.5(3) . .
C11 N5 H5 118.7 . .
C10 N5 H5 118.7 . .
C11 N6 C12 127.5(3) . .
C11 N6 H6 116.3 . .
C12 N6 H6 116.3 . .
C14 N7 C15 115.6(4) . .
C14 N7 K1 111.9(4) . 2_775
C15 N7 K1 89.2(3) . 2_775
C19 N8 C18 121.7(3) . .
C19 N8 H8 119.1 . .
C18 N8 H8 119.1 . .
C20 N9 C19 127.8(3) . .
C20 N9 H9 116.1 . .
C19 N9 H9 116.1 . .
C23 N10 C22 115.6(4) . .
N1 C1 C2 112.0(3) . .
N1 C1 H1A 109.2 . .
C2 C1 H1A 109.2 . .
N1 C1 H1B 109.2 . .
C2 C1 H1B 109.2 . .
H1A C1 H1B 107.9 . .
N2 C2 C1 110.0(3) . .
N2 C2 H2A 109.7 . .
C1 C2 H2A 109.7 . .
N2 C2 H2B 109.7 . .
C1 C2 H2B 109.7 . .
H2A C2 H2B 108.2 . .
O1 C3 N2 123.1(3) . .
O1 C3 N3 123.5(3) . .
N2 C3 N3 113.4(3) . .
C5 C4 N3 125.3(3) . .
C5 C4 C8 117.1(4) . .
N3 C4 C8 117.5(4) . .
C6 C5 C4 119.1(4) . .
C6 C5 H5A 120.4 . .
C4 C5 H5A 120.4 . .
N4 C6 C5 125.1(5) . .
N4 C6 H6A 117.5 . .
C5 C6 H6A 117.5 . .
N4 C7 C8 125.1(4) . .
N4 C7 K1 53.7(2) . 2_676
C8 C7 K1 177.3(4) . 2_676
N4 C7 H7 117.5 . .
C8 C7 H7 117.5 . .
K1 C7 H7 63.8 2_676 .
C7 C8 C4 118.5(4) . .
C7 C8 H8A 120.7 . .
C4 C8 H8A 120.7 . .
N1 C9 C10 112.4(3) . .
N1 C9 H9A 109.1 . .
C10 C9 H9A 109.1 . .
N1 C9 H9B 109.1 . .
C10 C9 H9B 109.1 . .
H9A C9 H9B 107.9 . .
N5 C10 C9 111.4(3) . .
N5 C10 H10A 109.3 . .
C9 C10 H10A 109.3 . .
N5 C10 H10B 109.3 . .
C9 C10 H10B 109.3 . .
H10A C10 H10B 108.0 . .
O2 C11 N5 123.6(3) . .
O2 C11 N6 123.1(3) . .
N5 C11 N6 113.3(3) . .
C13 C12 C16 116.9(3) . .
C13 C12 N6 124.6(3) . .
C16 C12 N6 118.4(3) . .
C12 C13 C14 117.8(4) . .
C12 C13 H13 121.1 . .
C14 C13 H13 121.1 . .
N7 C14 C13 125.6(4) . .
N7 C14 H14 117.2 . .
C13 C14 H14 117.2 . .
N7 C15 C16 123.6(4) . .
N7 C15 K1 67.8(3) . 2_775
C16 C15 K1 119.9(3) . 2_775
N7 C15 H15 118.2 . .
C16 C15 H15 118.2 . .
K1 C15 H15 82.7 2_775 .
C15 C16 C12 120.4(4) . .
C15 C16 H16 119.8 . .
C12 C16 H16 119.8 . .
N1 C17 C18 113.3(3) . .
N1 C17 H17A 108.9 . .
C18 C17 H17A 108.9 . .
N1 C17 H17B 108.9 . .
C18 C17 H17B 108.9 . .
H17A C17 H17B 107.7 . .
N8 C18 C17 111.9(3) . .
N8 C18 H18A 109.2 . .
C17 C18 H18A 109.2 . .
N8 C18 H18B 109.2 . .
C17 C18 H18B 109.2 . .
H18A C18 H18B 107.9 . .
O3 C19 N8 123.8(3) . .
O3 C19 N9 123.1(3) . .
N8 C19 N9 113.1(3) . .
C21 C20 N9 125.3(3) . .
C21 C20 C24 117.0(4) . .
N9 C20 C24 117.7(4) . .
C22 C21 C20 118.4(4) . .
C22 C21 H21 120.8 . .
C20 C21 H21 120.8 . .
N10 C22 C21 125.4(5) . .
N10 C22 H22 117.3 . .
C21 C22 H22 117.3 . .
N10 C23 C24 124.0(4) . .
N10 C23 H23 118.0 . .
C24 C23 H23 118.0 . .
C23 C24 C20 119.5(4) . .
C23 C24 H24 120.2 . .
C20 C24 H24 120.2 . .
O4 C25 O4 180.0(12) 2_755 .
O4 C25 O5 85.1(8) 2_755 .
O4 C25 O5 94.9(8) . .
O4 C25 O5 94.9(8) 2_755 2_755
O4 C25 O5 85.1(8) . 2_755
O5 C25 O5 180.0(16) . 2_755

loop_
_geom_bond_atom_site_label_1
_geom_bond_atom_site_label_2
_geom_bond_distance
_geom_bond_site_symmetry_2
K1 O7 2.647(3) .
K1 O6 2.728(3) .
K1 N4 2.779(4) 2_676
K1 O6 2.855(3) 2_666
K1 N7 3.152(4) 2_775
K1 C7 3.350(5) 2_676
K1 C15 3.405(5) 2_775
K1 K1 3.9505(19) 2_666
K1 H6' 3.04(5) .
O1 C3 1.228(4) .
O2 C11 1.224(4) .
O3 C19 1.232(4) .
O4 C25 0.994(7) .
O4 O5 1.467(12) 2_755
O4 O5 1.597(11) .
O5 C25 1.167(5) .
O5 O4 1.467(12) 2_755
O6 K1 2.855(3) 2_666
O6 H4' 0.69(5) .
O6 H5' 1.07(7) .
O7 H6' 0.78(5) .
O7 H7' 0.88(6) .
N1 C1 1.467(4) .
N1 C17 1.468(4) .
N1 C9 1.468(4) .
N2 C3 1.349(5) .
N2 C2 1.458(5) .
N2 H2 0.8600 .
N3 C3 1.384(4) .
N3 C4 1.388(5) .
N3 H3 0.8600 .
N4 C7 1.329(6) .
N4 C6 1.336(5) .
N4 K1 2.779(4) 2_676
N5 C11 1.342(4) .
N5 C10 1.462(5) .
N5 H5 0.8600 .
N6 C11 1.379(4) .
N6 C12 1.388(4) .
N6 H6 0.8600 .
N7 C14 1.318(6) .
N7 C15 1.332(6) .
N7 K1 3.152(4) 2_775
N8 C19 1.351(5) .
N8 C18 1.453(5) .
N8 H8 0.8600 .
N9 C20 1.387(5) .
N9 C19 1.393(4) .
N9 H9 0.8600 .
N10 C23 1.328(6) .
N10 C22 1.335(6) .
C1 C2 1.515(5) .
C1 H1A 0.9700 .
C1 H1B 0.9700 .
C2 H2A 0.9700 .
C2 H2B 0.9700 .
C4 C5 1.385(6) .
C4 C8 1.396(5) .
C5 C6 1.372(5) .
C5 H5A 0.9300 .
C6 H6A 0.9300 .
C7 C8 1.383(6) .
C7 K1 3.350(5) 2_676
C7 H7 0.9300 .
C8 H8A 0.9300 .
C9 C10 1.513(5) .
C9 H9A 0.9700 .
C9 H9B 0.9700 .
C10 H10A 0.9700 .
C10 H10B 0.9700 .
C12 C13 1.380(5) .
C12 C16 1.387(5) .
C13 C14 1.390(6) .
C13 H13 0.9300 .
C14 H14 0.9300 .
C15 C16 1.363(6) .
C15 K1 3.405(5) 2_775
C15 H15 0.9300 .
C16 H16 0.9300 .
C17 C18 1.500(5) .
C17 H17A 0.9700 .
C17 H17B 0.9700 .
C18 H18A 0.9700 .
C18 H18B 0.9700 .
C20 C21 1.386(6) .
C20 C24 1.398(5) .
C21 C22 1.368(6) .
C21 H21 0.9300 .
C22 H22 0.9300 .
C23 C24 1.368(6) .
C23 H23 0.9300 .
C24 H24 0.9300 .
C25 O4 0.994(7) 2_755
C25 O5 1.167(5) 2_755

loop_
_geom_hbond_atom_site_label_D
_geom_hbond_atom_site_label_H
_geom_hbond_atom_site_label_A
_geom_hbond_distance_DH
_geom_hbond_distance_HA
_geom_hbond_distance_DA
_geom_hbond_angle_DHA
_geom_hbond_site_symmetry_A
N2 H2 O5 0.86 2.41 3.183(8) 150.3 1_565
N6 H6 O5 0.86 2.27 3.044(7) 150.2 1_565
N5 H5 O5 0.86 2.24 3.015(7) 150.4 1_565
N3 H3 O5 0.86 2.13 2.962(8) 162.7 1_565
N9 H9 O4 0.86 2.01 2.842(10) 163.4 2_765
N8 H8 O4 0.86 2.29 3.042(9) 145.5 2_765
